data_7014673
loop_
_publ_author_name
'Kachi-Terajima, Chihiro'
'Yanagi, Katsuya'
'Kaziki, Toru'
'Kitazawa, Takafumi'
'Hasegawa, Miki'

_publ_section_title
;
 Luminescence tuning of imidazole-based lanthanide(iii) complexes [Ln =
 Sm, Eu, Gd, Tb, Dy].
;
_journal_issue 10
_journal_name_full 'Dalton transactions (Cambridge, England : 2003)'
_journal_page_first 2249
_journal_page_last 2256
_journal_paper_doi 10.1039/c0dt01046d
_journal_volume 40
_journal_year 2011
_chemical_formula_sum 'C19 H28 Eu N13 O10'
_chemical_formula_weight 750.50
_chemical_name_systematic
;
?
;
_space_group_IT_number 2
_symmetry_cell_setting triclinic
_symmetry_space_group_name_Hall '-P 1'
_symmetry_space_group_name_H-M 'P -1'
_atom_sites_solution_hydrogens geom
_atom_sites_solution_primary direct
_atom_sites_solution_secondary difmap
_audit_creation_method SHELXL-97
_cell_angle_alpha 102.599(6)
_cell_angle_beta 107.322(6)
_cell_angle_gamma 104.235(6)
_cell_formula_units_Z 4
_cell_length_a 11.126(4)
_cell_length_b 16.104(6)
_cell_length_c 17.585(7)
_cell_measurement_reflns_used 2773
_cell_measurement_temperature 90(2)
_cell_measurement_theta_max 0.00
_cell_measurement_theta_min 0.00
_cell_volume 2767.2(18)
_computing_cell_refinement 'Bruker SMART'
_computing_data_collection 'Bruker SMART'
_computing_data_reduction 'Bruker SAINT'
_computing_molecular_graphics 'Bruker SHELXTL'
_computing_publication_material 'Bruker SHELXTL'
_computing_structure_refinement 'SHELXL-97 (Sheldrick, 1997)'
_computing_structure_solution 'SHELXS-97 (Sheldrick, 1990)'
_diffrn_ambient_temperature 90(2)
_diffrn_measured_fraction_theta_full 0.985
_diffrn_measured_fraction_theta_max 0.985
_diffrn_measurement_device_type 'CCD area detector'
_diffrn_measurement_method 'phi and omega scans'
_diffrn_radiation_monochromator graphite
_diffrn_radiation_source 'fine-focus sealed tube'
_diffrn_radiation_type MoK\a
_diffrn_radiation_wavelength 0.71073
_diffrn_reflns_av_R_equivalents 0.0448
_diffrn_reflns_av_sigmaI/netI 0.0820
_diffrn_reflns_limit_h_max 11
_diffrn_reflns_limit_h_min -11
_diffrn_reflns_limit_k_max 16
_diffrn_reflns_limit_k_min -16
_diffrn_reflns_limit_l_max 18
_diffrn_reflns_limit_l_min -10
_diffrn_reflns_number 10528
_diffrn_reflns_theta_full 21.82
_diffrn_reflns_theta_max 21.82
_diffrn_reflns_theta_min 1.28
_diffrn_standards_decay_% 0
_exptl_absorpt_coefficient_mu 2.344
_exptl_absorpt_correction_T_max 0.5809
_exptl_absorpt_correction_T_min 0.4253
_exptl_absorpt_correction_type empirical
_exptl_absorpt_process_details 'SADABS; Sheldrick 1996'
_exptl_crystal_colour colourless
_exptl_crystal_density_diffrn 1.801
_exptl_crystal_density_method 'not measured'
_exptl_crystal_description prism
_exptl_crystal_F_000 1504
_exptl_crystal_size_max 0.44
_exptl_crystal_size_mid 0.31
_exptl_crystal_size_min 0.26
_refine_diff_density_max 7.737
_refine_diff_density_min -1.449
_refine_diff_density_rms 0.233
_refine_ls_extinction_method none
_refine_ls_goodness_of_fit_ref 1.059
_refine_ls_hydrogen_treatment constr
_refine_ls_matrix_type full
_refine_ls_number_parameters 743
_refine_ls_number_reflns 6529
_refine_ls_number_restraints 1
_refine_ls_restrained_S_all 1.059
_refine_ls_R_factor_all 0.1034
_refine_ls_R_factor_gt 0.0769
_refine_ls_shift/su_max 0.000
_refine_ls_shift/su_mean 0.000
_refine_ls_structure_factor_coef Fsqd
_refine_ls_weighting_details 'calc w=1/[\s^2^(Fo^2^)+(0.1149P)^2^+30.7706P] where P=(Fo^2^+2Fc^2^)/3'
_refine_ls_weighting_scheme calc
_refine_ls_wR_factor_gt 0.1876
_refine_ls_wR_factor_ref 0.2068
_reflns_number_gt 4775
_reflns_number_total 6529
_reflns_threshold_expression >2sigma(I)
_cod_data_source_file C0DT01046D.TXT
_cod_data_source_block 7_EuH3L
_cod_depositor_comments
;
The following automatic conversions were performed:
'_symmetry_cell_setting' value 'Triclinic' changed to 'triclinic'
according to '/home/saulius/struct/CIF-dictionaries/cif_core.dic'
dictionary named 'cif_core.dic' version 2.4.1 from 2010-06-29.

Automatic conversion script
Id: cif_fix_enum 1555 2011-01-17 13:19:09Z saulius 
;
_cod_original_cell_volume 2767.4(19)
_cod_original_sg_symbol_H-M P-1
_cod_database_code 7014673

loop_
_symmetry_equiv_pos_as_xyz
'x, y, z'
'-x, -y, -z'

loop_
_atom_site_label
_atom_site_type_symbol
_atom_site_fract_x
_atom_site_fract_y
_atom_site_fract_z
_atom_site_U_iso_or_equiv
_atom_site_adp_type
_atom_site_occupancy
_atom_site_symmetry_multiplicity
_atom_site_calc_flag
_atom_site_refinement_flags
_atom_site_disorder_assembly
_atom_site_disorder_group
C1 C 0.7113(17) 0.1837(11) 0.1092(10) 0.039(5) Uani 1 1 d . . .
H19A H 0.6635 0.1208 0.1035 0.047 Uiso 1 1 calc R . .
H19B H 0.7220 0.1845 0.0554 0.047 Uiso 1 1 calc R . .
C2 C 0.6291(16) 0.2438(11) 0.1282(10) 0.034(4) Uani 1 1 d . . .
H20A H 0.5409 0.2227 0.0820 0.041 Uiso 1 1 calc R . .
H20B H 0.6148 0.2417 0.1808 0.041 Uiso 1 1 calc R . .
C3 C 0.6522(17) 0.3802(12) 0.0899(10) 0.034(3) Uani 1 1 d . . .
H21 H 0.5632 0.3530 0.0501 0.041 Uiso 1 1 calc R . .
C4 C 0.7293(16) 0.4700(11) 0.0988(10) 0.031(4) Uani 1 1 d . . .
C5 C 0.6978(17) 0.5274(12) 0.0591(10) 0.034(4) Uani 1 1 d . . .
H23 H 0.6146 0.5168 0.0164 0.041 Uiso 1 1 calc R . .
C6 C 0.9008(18) 0.5857(13) 0.1481(10) 0.039(5) Uani 1 1 d . . .
H24 H 0.9879 0.6276 0.1809 0.047 Uiso 1 1 calc R . .
C7 C 0.9380(16) 0.1818(12) 0.1461(10) 0.037(4) Uani 1 1 d . . .
H25A H 0.9392 0.1996 0.0958 0.045 Uiso 1 1 calc R . .
H25B H 0.9049 0.1150 0.1288 0.045 Uiso 1 1 calc R . .
C8 C 1.0782(17) 0.2159(12) 0.2097(10) 0.039(5) Uani 1 1 d . . .
H26A H 1.1404 0.2034 0.1822 0.047 Uiso 1 1 calc R . .
H26B H 1.0835 0.1854 0.2531 0.047 Uiso 1 1 calc R . .
C9 C 1.2351(16) 0.3552(12) 0.3016(10) 0.034(3) Uani 1 1 d . . .
H27 H 1.2987 0.3248 0.3084 0.041 Uiso 1 1 calc R . .
C10 C 1.2692(18) 0.4511(13) 0.3515(10) 0.040(5) Uani 1 1 d . . .
C11 C 1.3862(18) 0.5051(14) 0.4098(11) 0.044(5) Uani 1 1 d . . .
H29 H 1.4683 0.4935 0.4250 0.053 Uiso 1 1 calc R . .
C12 C 1.2294(17) 0.5686(11) 0.4038(9) 0.032(4) Uani 1 1 d . . .
H30 H 1.1853 0.6107 0.4150 0.039 Uiso 1 1 calc R . .
C13 C 0.8276(17) 0.1837(11) 0.2494(10) 0.035(4) Uani 1 1 d . . .
H31A H 0.8456 0.1259 0.2444 0.042 Uiso 1 1 calc R . .
H31B H 0.7337 0.1719 0.2448 0.042 Uiso 1 1 calc R . .
C14 C 0.9185(17) 0.2502(10) 0.3354(10) 0.035(4) Uani 1 1 d . . .
H32A H 0.8919 0.2310 0.3794 0.042 Uiso 1 1 calc R . .
H32B H 1.0121 0.2527 0.3461 0.042 Uiso 1 1 calc R . .
C15 C 0.8714(15) 0.3805(11) 0.3909(10) 0.032(3) Uani 1 1 d . . .
H33 H 0.8555 0.3560 0.4329 0.038 Uiso 1 1 calc R . .
C16 C 0.8551(16) 0.4653(11) 0.3884(10) 0.032(3) Uani 1 1 d . . .
C17 C 0.8216(16) 0.5262(11) 0.4363(11) 0.038(4) Uani 1 1 d . . .
H35 H 0.8003 0.5221 0.4841 0.045 Uiso 1 1 calc R . .
C18 C 0.8605(15) 0.5754(11) 0.3369(9) 0.029(4) Uani 1 1 d . . .
H36 H 0.8716 0.6131 0.3030 0.035 Uiso 1 1 calc R . .
C19 C 0.6818(18) 0.3479(11) 0.8721(10) 0.041(3) Uani 1 1 d . . .
H7A H 0.6676 0.3444 0.9244 0.049 Uiso 1 1 calc R . .
H7B H 0.7117 0.4125 0.8760 0.049 Uiso 1 1 calc R . .
C20 C 0.7888(16) 0.3095(11) 0.8649(10) 0.040(5) Uani 1 1 d . . .
H8A H 0.8079 0.3162 0.8147 0.048 Uiso 1 1 calc R . .
H8B H 0.8718 0.3424 0.9150 0.048 Uiso 1 1 calc R . .
C21 C 0.8210(16) 0.1786(13) 0.9008(10) 0.035(3) Uani 1 1 d . . .
H9 H 0.9119 0.2128 0.9342 0.041 Uiso 1 1 calc R . .
C22 C 0.7657(17) 0.0864(12) 0.8969(9) 0.031(4) Uani 1 1 d . . .
C23 C 0.820(2) 0.0262(17) 0.9289(11) 0.058(6) Uani 1 1 d . . .
H11 H 0.9113 0.0379 0.9614 0.070 Uiso 1 1 calc R . .
C24 C 0.611(2) -0.0372(16) 0.8624(11) 0.051(6) Uani 1 1 d . . .
H12 H 0.5253 -0.0823 0.8407 0.062 Uiso 1 1 calc R . .
C25 C 0.4442(18) 0.3187(11) 0.8223(10) 0.041(3) Uani 1 1 d . . .
H1A H 0.4582 0.3842 0.8355 0.049 Uiso 1 1 calc R . .
H1B H 0.4444 0.3020 0.8733 0.049 Uiso 1 1 calc R . .
C26 C 0.3115(17) 0.2675(10) 0.7530(10) 0.037(4) Uani 1 1 d . . .
H2A H 0.2386 0.2691 0.7741 0.044 Uiso 1 1 calc R . .
H2B H 0.3004 0.2948 0.7072 0.044 Uiso 1 1 calc R . .
C27 C 0.1993(16) 0.1161(12) 0.6640(10) 0.035(3) Uani 1 1 d . . .
H3 H 0.1222 0.1331 0.6459 0.041 Uiso 1 1 calc R . .
C28 C 0.1956(15) 0.0261(9) 0.6267(10) 0.028(4) Uani 1 1 d . . .
C29 C 0.0953(16) -0.0456(12) 0.5668(11) 0.038(5) Uani 1 1 d . . .
H5 H 0.0044 -0.0508 0.5413 0.046 Uiso 1 1 calc R . .
C30 C 0.2842(17) -0.0774(11) 0.6003(9) 0.030(4) Uani 1 1 d . . .
H6 H 0.3451 -0.1097 0.6008 0.037 Uiso 1 1 calc R . .
C31 C 0.5672(17) 0.3322(11) 0.7278(10) 0.036(4) Uani 1 1 d . . .
H13A H 0.6633 0.3580 0.7382 0.043 Uiso 1 1 calc R . .
H13B H 0.5283 0.3811 0.7255 0.043 Uiso 1 1 calc R . .
C32 C 0.4998(16) 0.2588(11) 0.6439(9) 0.034(4) Uani 1 1 d . . .
H14A H 0.4017 0.2434 0.6256 0.041 Uiso 1 1 calc R . .
H14B H 0.5283 0.2800 0.6012 0.041 Uiso 1 1 calc R . .
C33 C 0.5874(15) 0.1440(11) 0.6023(10) 0.031(4) Uani 1 1 d . . .
H15 H 0.5983 0.1668 0.5585 0.037 Uiso 1 1 calc R . .
C34 C 0.6268(15) 0.0679(10) 0.6152(9) 0.026(4) Uani 1 1 d . . .
C35 C 0.6796(16) 0.0150(11) 0.5741(10) 0.032(4) Uani 1 1 d . . .
H17 H 0.7004 0.0198 0.5263 0.038 Uiso 1 1 calc R . .
C36 C 0.6554(15) -0.0283(12) 0.6778(10) 0.031(4) Uani 1 1 d . . .
H18A H 0.6576 -0.0615 0.7164 0.037 Uiso 1 1 calc R . .
C37 C 0.491(2) 0.4354(14) 0.2175(15) 0.067(7) Uani 1 1 d . . .
H37A H 0.5850 0.4732 0.2430 0.100 Uiso 1 1 calc R . .
H37B H 0.4833 0.3723 0.2122 0.100 Uiso 1 1 calc R . .
H37C H 0.4433 0.4553 0.2529 0.100 Uiso 1 1 calc R . .
C38 C 0.965(2) 0.8937(15) 0.1931(17) 0.077(7) Uani 1 1 d . . .
H38A H 0.8977 0.9048 0.2156 0.115 Uiso 1 1 calc R . .
H38B H 0.9443 0.9020 0.1376 0.115 Uiso 1 1 calc R . .
H38C H 1.0534 0.9363 0.2309 0.115 Uiso 1 1 calc R . .
Eu1 Eu 0.94970(7) 0.39851(5) 0.22473(5) 0.0243(3) Uani 1 1 d D . .
Eu2 Eu 0.50698(7) 0.12394(5) 0.76935(4) 0.0205(3) Uani 1 1 d . . .
N1 N 0.8446(13) 0.2161(8) 0.1772(8) 0.032(3) Uani 1 1 d . . .
N2 N 0.7050(15) 0.3366(10) 0.1369(8) 0.045(3) Uani 1 1 d . . .
N3 N 0.8561(12) 0.5029(9) 0.1524(8) 0.032(3) Uani 1 1 d . . .
N4 N 0.8036(15) 0.6025(10) 0.0896(9) 0.040(4) Uani 1 1 d . . .
H15A H 0.8101 0.6521 0.0755 0.048 Uiso 1 1 calc R . .
N5 N 1.1157(12) 0.3168(9) 0.2495(8) 0.045(3) Uani 1 1 d D . .
N6 N 1.1735(13) 0.4886(8) 0.3478(7) 0.029(3) Uani 1 1 d . . .
N7 N 1.3613(14) 0.5820(10) 0.4435(9) 0.042(4) Uani 1 1 d . . .
H18 H 1.4201 0.6309 0.4835 0.050 Uiso 1 1 calc R . .
N8 N 0.9071(12) 0.3382(8) 0.3369(8) 0.026(3) Uani 1 1 d . . .
N9 N 0.8792(12) 0.4961(8) 0.3250(7) 0.024(3) Uani 1 1 d . . .
N10 N 0.8243(13) 0.5955(9) 0.4023(8) 0.035(3) Uani 1 1 d . . .
H39 H 0.8056 0.6443 0.4205 0.043 Uiso 1 1 calc R . .
N11 N 1.0460(13) 0.4213(10) 0.0942(8) 0.034(3) Uani 1 1 d . . .
N12 N 0.5540(12) 0.3004(8) 0.8001(8) 0.028(3) Uani 1 1 d . . .
N13 N 0.7443(13) 0.2135(9) 0.8582(8) 0.034(3) Uani 1 1 d . . .
N14 N 0.6293(13) 0.0421(10) 0.8525(8) 0.029(3) Uani 1 1 d . . .
N15 N 0.7210(18) -0.0500(13) 0.9052(11) 0.054(5) Uani 1 1 d . . .
H7 H 0.7268 -0.1001 0.9158 0.064 Uiso 1 1 calc R . .
N16 N 0.3064(12) 0.1726(9) 0.7214(8) 0.028(3) Uani 1 1 d . . .
N17 N 0.3124(13) 0.0060(8) 0.6475(7) 0.029(3) Uani 1 1 d . . .
N18 N 0.1537(14) -0.1083(10) 0.5513(8) 0.037(4) Uani 1 1 d . . .
H4 H 0.1119 -0.1624 0.5140 0.044 Uiso 1 1 calc R . .
N19 N 0.5367(13) 0.1802(8) 0.6523(7) 0.027(3) Uani 1 1 d . . .
N20 N 0.6103(12) 0.0404(8) 0.6818(7) 0.025(3) Uani 1 1 d . . .
N21 N 0.6971(13) -0.0469(9) 0.6151(9) 0.038(4) Uani 1 1 d . . .
H10 H 0.7296 -0.0903 0.6023 0.045 Uiso 1 1 calc R . .
N22 N 0.4040(13) 0.0954(9) 0.8983(8) 0.031(3) Uani 1 1 d . . .
N23 N 0.4492(14) 0.7427(11) 0.6267(11) 0.041(4) Uani 1 1 d . . .
N24 N 0.789(2) 0.7761(15) 0.9615(14) 0.080(6) Uani 1 1 d . . .
N25 N 0.7900(17) 0.7631(13) 0.5304(10) 0.052(4) Uani 1 1 d . . .
N26 N 0.0998(15) 0.7460(11) 0.3702(11) 0.052(5) Uani 1 1 d . . .
O1 O 1.1149(10) 0.4698(7) 0.1695(6) 0.033(3) Uani 1 1 d . . .
O2 O 0.9448(10) 0.3548(7) 0.0807(6) 0.032(3) Uani 1 1 d . . .
O3 O 1.0797(12) 0.4360(9) 0.0379(7) 0.060(4) Uani 1 1 d . . .
O4 O 0.3533(10) 0.0407(7) 0.8247(6) 0.030(3) Uani 1 1 d . . .
O5 O 0.4894(10) 0.1698(7) 0.9095(6) 0.031(3) Uani 1 1 d . . .
O6 O 0.3722(14) 0.0804(9) 0.9545(7) 0.065(4) Uani 1 1 d . . .
O7 O 0.4315(16) 0.7617(9) 0.5630(8) 0.072(5) Uani 1 1 d . . .
O8 O 0.4501(16) 0.7974(10) 0.6883(9) 0.073(4) Uani 1 1 d . . .
O9 O 0.4655(14) 0.6708(10) 0.6319(9) 0.068(4) Uani 1 1 d . . .
O10 O 0.877(2) 0.8448(12) 0.9828(11) 0.104(7) Uani 1 1 d . . .
O11 O 0.686(2) 0.7670(12) 0.9034(15) 0.118(5) Uani 1 1 d . . .
O12 O 0.8096(18) 0.7050(12) 0.9746(14) 0.118(5) Uani 1 1 d . . .
O13 O 0.8252(12) 0.7740(8) 0.4740(8) 0.050(3) Uani 1 1 d . . .
O14 O 0.7276(17) 0.6873(12) 0.5290(9) 0.075(4) Uani 1 1 d . . .
O15 O 0.8198(16) 0.8296(11) 0.5948(9) 0.092(6) Uani 1 1 d . . .
O16 O 0.1264(14) 0.7328(9) 0.4388(8) 0.056(4) Uani 1 1 d . . .
O17 O 0.0348(14) 0.7961(10) 0.3518(9) 0.064(4) Uani 1 1 d . . .
O18 O 0.1410(14) 0.7098(9) 0.3166(8) 0.064(4) Uani 1 1 d . . .
O19 O 0.4304(18) 0.4434(9) 0.1329(11) 0.079(5) Uani 1 1 d . . .
H19 H 0.3886 0.3917 0.0978 0.119 Uiso 1 1 calc R . .
O20 O 0.9643(18) 0.8044(11) 0.1860(13) 0.105(6) Uani 1 1 d . . .
H20 H 0.9021 0.7687 0.1417 0.157 Uiso 1 1 calc R . .

loop_
_atom_site_aniso_label
_atom_site_aniso_U_11
_atom_site_aniso_U_22
_atom_site_aniso_U_33
_atom_site_aniso_U_23
_atom_site_aniso_U_13
_atom_site_aniso_U_12
C1 0.048(11) 0.031(10) 0.021(9) 0.001(8) 0.011(9) -0.007(9)
C2 0.031(9) 0.044(11) 0.033(10) 0.009(8) 0.022(8) 0.013(8)
C3 0.035(7) 0.053(8) 0.025(6) 0.010(6) 0.018(6) 0.029(6)
C4 0.039(11) 0.026(10) 0.031(10) -0.002(8) 0.021(9) 0.015(9)
C5 0.039(10) 0.038(11) 0.032(10) 0.011(9) 0.020(8) 0.015(10)
C6 0.037(10) 0.057(13) 0.025(10) 0.006(9) 0.017(9) 0.018(10)
C7 0.039(10) 0.045(11) 0.038(10) 0.014(9) 0.018(9) 0.024(9)
C8 0.058(12) 0.055(12) 0.040(11) 0.024(9) 0.042(10) 0.042(10)
C9 0.035(7) 0.053(8) 0.025(6) 0.010(6) 0.018(6) 0.029(6)
C10 0.036(11) 0.063(13) 0.029(10) 0.020(10) 0.014(9) 0.025(10)
C11 0.033(11) 0.081(15) 0.037(11) 0.036(11) 0.020(10) 0.025(11)
C12 0.049(12) 0.032(10) 0.014(9) 0.006(8) 0.021(8) -0.001(9)
C13 0.041(10) 0.031(10) 0.041(11) 0.014(8) 0.025(9) 0.012(8)
C14 0.048(11) 0.028(10) 0.030(10) 0.011(8) 0.017(9) 0.008(8)
C15 0.033(7) 0.040(7) 0.027(7) 0.007(6) 0.020(6) 0.013(6)
C16 0.033(7) 0.040(7) 0.027(7) 0.007(6) 0.020(6) 0.013(6)
C17 0.039(10) 0.030(10) 0.046(11) 0.013(9) 0.018(9) 0.013(8)
C18 0.038(10) 0.035(11) 0.027(9) 0.014(8) 0.028(8) 0.012(8)
C19 0.066(9) 0.024(7) 0.037(8) -0.001(6) 0.036(7) 0.009(7)
C20 0.031(10) 0.045(11) 0.017(9) 0.000(8) -0.001(8) -0.012(9)
C21 0.029(7) 0.064(9) 0.027(7) 0.020(7) 0.020(6) 0.026(7)
C22 0.043(11) 0.049(11) 0.017(9) 0.017(8) 0.019(8) 0.028(9)
C23 0.067(15) 0.11(2) 0.029(11) 0.025(12) 0.021(11) 0.068(16)
C24 0.065(14) 0.096(18) 0.034(11) 0.038(11) 0.040(11) 0.054(13)
C25 0.066(9) 0.024(7) 0.037(8) -0.001(6) 0.036(7) 0.009(7)
C26 0.058(12) 0.028(10) 0.041(11) 0.012(8) 0.031(10) 0.026(9)
C27 0.029(7) 0.064(9) 0.027(7) 0.020(7) 0.020(6) 0.026(7)
C28 0.025(9) 0.009(8) 0.039(10) 0.005(8) 0.009(8) -0.009(8)
C29 0.021(9) 0.040(11) 0.053(12) 0.030(10) 0.010(9) 0.001(9)
C30 0.048(12) 0.031(10) 0.026(9) 0.009(8) 0.032(9) 0.012(9)
C31 0.045(11) 0.030(10) 0.039(11) 0.020(8) 0.019(9) 0.012(8)
C32 0.037(10) 0.040(11) 0.027(9) 0.015(8) 0.017(8) 0.008(8)
C33 0.035(10) 0.039(11) 0.026(9) 0.012(8) 0.022(8) 0.011(8)
C34 0.029(9) 0.020(9) 0.017(9) -0.002(7) 0.012(7) -0.007(8)
C35 0.042(10) 0.028(10) 0.021(9) -0.006(8) 0.020(8) 0.005(8)
C36 0.024(9) 0.047(11) 0.030(10) 0.013(8) 0.023(8) 0.010(8)
C37 0.069(14) 0.054(14) 0.104(19) 0.014(13) 0.063(15) 0.038(12)
C38 0.058(14) 0.064(16) 0.12(2) 0.035(15) 0.052(15) 0.015(12)
Eu1 0.0279(5) 0.0275(5) 0.0211(5) 0.0062(4) 0.0179(4) 0.0059(4)
Eu2 0.0226(5) 0.0227(5) 0.0185(5) 0.0061(3) 0.0132(4) 0.0049(4)
N1 0.043(8) 0.023(7) 0.037(8) 0.008(6) 0.032(7) 0.003(7)
N2 0.054(7) 0.047(7) 0.017(5) 0.002(5) 0.015(5) -0.005(6)
N3 0.022(8) 0.037(9) 0.043(9) 0.022(7) 0.014(7) 0.010(7)
N4 0.056(10) 0.035(9) 0.056(10) 0.023(8) 0.038(9) 0.028(9)
N5 0.054(7) 0.047(7) 0.017(5) 0.002(5) 0.015(5) -0.005(6)
N6 0.038(8) 0.024(8) 0.013(7) -0.008(6) 0.016(6) -0.008(7)
N7 0.040(10) 0.054(10) 0.028(8) 0.016(7) 0.014(8) 0.006(8)
N8 0.036(8) 0.012(7) 0.027(7) -0.001(6) 0.015(7) 0.003(6)
N9 0.030(7) 0.027(8) 0.021(7) 0.009(6) 0.015(6) 0.013(6)
N10 0.043(9) 0.036(9) 0.034(8) 0.010(7) 0.023(7) 0.012(7)
N11 0.030(8) 0.051(10) 0.023(9) 0.011(8) 0.019(7) 0.005(8)
N12 0.033(8) 0.020(7) 0.035(8) 0.004(6) 0.023(7) 0.008(6)
N13 0.039(8) 0.034(8) 0.024(8) 0.005(7) 0.020(7) -0.003(7)
N14 0.036(9) 0.045(9) 0.024(8) 0.024(7) 0.021(7) 0.019(7)
N15 0.058(11) 0.077(13) 0.066(12) 0.043(11) 0.046(10) 0.043(11)
N16 0.018(7) 0.044(9) 0.026(7) 0.010(7) 0.010(6) 0.016(7)
N17 0.033(8) 0.028(8) 0.016(7) -0.006(6) 0.010(6) 0.004(6)
N18 0.034(9) 0.036(9) 0.024(8) 0.014(7) 0.003(7) -0.010(7)
N19 0.037(8) 0.024(8) 0.020(7) 0.012(6) 0.013(6) 0.005(6)
N20 0.025(7) 0.027(8) 0.028(8) 0.013(6) 0.017(6) 0.004(6)
N21 0.037(8) 0.039(9) 0.043(9) 0.010(8) 0.019(8) 0.020(7)
N22 0.037(8) 0.032(9) 0.027(9) 0.005(7) 0.025(7) 0.005(7)
N23 0.034(9) 0.042(10) 0.061(12) 0.033(10) 0.020(8) 0.020(8)
N24 0.097(16) 0.052(13) 0.097(16) 0.022(12) 0.021(14) 0.054(12)
N25 0.064(12) 0.062(13) 0.045(11) 0.010(10) 0.030(10) 0.044(10)
N26 0.031(9) 0.049(11) 0.056(13) -0.010(10) 0.019(9) -0.001(8)
O1 0.034(6) 0.036(7) 0.018(7) 0.002(5) 0.016(5) -0.008(5)
O2 0.022(6) 0.038(7) 0.032(6) 0.003(5) 0.021(5) -0.002(6)
O3 0.047(8) 0.083(10) 0.031(7) 0.014(7) 0.025(6) -0.019(7)
O4 0.035(6) 0.026(6) 0.026(7) -0.002(5) 0.021(5) 0.000(5)
O5 0.029(6) 0.024(6) 0.038(7) 0.010(5) 0.019(5) -0.004(5)
O6 0.084(10) 0.062(9) 0.024(7) -0.001(6) 0.032(7) -0.022(8)
O7 0.125(14) 0.039(8) 0.030(8) 0.013(7) 0.013(8) 0.011(8)
O8 0.104(12) 0.063(10) 0.055(9) 0.008(8) 0.045(9) 0.022(9)
O9 0.071(10) 0.055(10) 0.068(10) 0.029(8) 0.009(8) 0.017(8)
O10 0.134(17) 0.053(11) 0.087(13) 0.008(10) 0.016(12) 0.012(12)
O11 0.094(10) 0.066(9) 0.161(14) 0.037(9) 0.009(10) 0.021(8)
O12 0.094(10) 0.066(9) 0.161(14) 0.037(9) 0.009(10) 0.021(8)
O13 0.044(8) 0.046(8) 0.034(8) 0.001(6) -0.001(7) -0.002(6)
O14 0.106(13) 0.076(12) 0.061(10) 0.023(9) 0.049(9) 0.040(10)
O15 0.093(12) 0.109(13) 0.057(10) -0.023(9) 0.004(9) 0.079(11)
O16 0.080(10) 0.062(9) 0.025(8) 0.002(7) 0.020(7) 0.029(8)
O17 0.055(9) 0.083(11) 0.069(10) 0.022(9) 0.032(8) 0.040(9)
O18 0.071(10) 0.068(10) 0.053(9) 0.008(7) 0.033(8) 0.023(8)
O19 0.110(14) 0.045(9) 0.094(13) 0.017(9) 0.055(11) 0.027(9)
O20 0.099(14) 0.069(12) 0.147(18) 0.005(11) 0.072(13) 0.022(10)

loop_
_atom_type_symbol
_atom_type_description
_atom_type_scat_dispersion_real
_atom_type_scat_dispersion_imag
_atom_type_scat_source
C C 0.0033 0.0016 'International Tables Vol C Tables 4.2.6.8 and 6.1.1.4'
H H 0.0000 0.0000 'International Tables Vol C Tables 4.2.6.8 and 6.1.1.4'
N N 0.0061 0.0033 'International Tables Vol C Tables 4.2.6.8 and 6.1.1.4'
O O 0.0106 0.0060 'International Tables Vol C Tables 4.2.6.8 and 6.1.1.4'
Eu Eu -0.1578 3.6682 'International Tables Vol C Tables 4.2.6.8 and 6.1.1.4'

loop_
_geom_angle_atom_site_label_1
_geom_angle_atom_site_label_2
_geom_angle_atom_site_label_3
_geom_angle
_geom_angle_site_symmetry_1
_geom_angle_site_symmetry_3
_geom_angle_publ_flag
N1 C1 C2 110.6(12) . . ?
N1 C1 H19A 109.5 . . ?
C2 C1 H19A 109.5 . . ?
N1 C1 H19B 109.5 . . ?
C2 C1 H19B 109.5 . . ?
H19A C1 H19B 108.1 . . ?
N2 C2 C1 107.4(13) . . ?
N2 C2 H20A 110.2 . . ?
C1 C2 H20A 110.2 . . ?
N2 C2 H20B 110.2 . . ?
C1 C2 H20B 110.2 . . ?
H20A C2 H20B 108.5 . . ?
N2 C3 C4 119.5(16) . . ?
N2 C3 H21 120.3 . . ?
C4 C3 H21 120.3 . . ?
C5 C4 N3 111.7(15) . . ?
C5 C4 C3 130.6(16) . . ?
N3 C4 C3 117.7(15) . . ?
C4 C5 N4 107.9(16) . . ?
C4 C5 H23 126.1 . . ?
N4 C5 H23 126.1 . . ?
N3 C6 N4 110.8(15) . . ?
N3 C6 H24 124.6 . . ?
N4 C6 H24 124.6 . . ?
N1 C7 C8 113.5(13) . . ?
N1 C7 H25A 108.9 . . ?
C8 C7 H25A 108.9 . . ?
N1 C7 H25B 108.9 . . ?
C8 C7 H25B 108.9 . . ?
H25A C7 H25B 107.7 . . ?
C7 C8 N5 108.0(13) . . ?
C7 C8 H26A 110.1 . . ?
N5 C8 H26A 110.1 . . ?
C7 C8 H26B 110.1 . . ?
N5 C8 H26B 110.1 . . ?
H26A C8 H26B 108.4 . . ?
N5 C9 C10 115.8(14) . . ?
N5 C9 H27 122.1 . . ?
C10 C9 H27 122.1 . . ?
C11 C10 N6 112.0(16) . . ?
C11 C10 C9 127.1(17) . . ?
N6 C10 C9 120.4(15) . . ?
C10 C11 N7 104.3(15) . . ?
C10 C11 H29 127.8 . . ?
N7 C11 H29 127.8 . . ?
N6 C12 N7 109.0(16) . . ?
N6 C12 H30 125.5 . . ?
N7 C12 H30 125.5 . . ?
N1 C13 C14 113.7(13) . . ?
N1 C13 H31A 108.8 . . ?
C14 C13 H31A 108.8 . . ?
N1 C13 H31B 108.8 . . ?
C14 C13 H31B 108.8 . . ?
H31A C13 H31B 107.7 . . ?
N8 C14 C13 108.2(13) . . ?
N8 C14 H32A 110.1 . . ?
C13 C14 H32A 110.1 . . ?
N8 C14 H32B 110.1 . . ?
C13 C14 H32B 110.1 . . ?
H32A C14 H32B 108.4 . . ?
N8 C15 C16 119.7(15) . . ?
N8 C15 H33 120.1 . . ?
C16 C15 H33 120.1 . . ?
C17 C16 N9 109.2(15) . . ?
C17 C16 C15 134.1(16) . . ?
N9 C16 C15 116.7(14) . . ?
C16 C17 N10 106.5(16) . . ?
C16 C17 H35 126.8 . . ?
N10 C17 H35 126.8 . . ?
N9 C18 N10 111.3(14) . . ?
N9 C18 H36 124.3 . . ?
N10 C18 H36 124.3 . . ?
N12 C19 C20 112.6(12) . . ?
N12 C19 H7A 109.1 . . ?
C20 C19 H7A 109.1 . . ?
N12 C19 H7B 109.1 . . ?
C20 C19 H7B 109.1 . . ?
H7A C19 H7B 107.8 . . ?
N13 C20 C19 109.3(14) . . ?
N13 C20 H8A 109.8 . . ?
C19 C20 H8A 109.8 . . ?
N13 C20 H8B 109.8 . . ?
C19 C20 H8B 109.8 . . ?
H8A C20 H8B 108.3 . . ?
N13 C21 C22 118.3(15) . . ?
N13 C21 H9 120.9 . . ?
C22 C21 H9 120.9 . . ?
N14 C22 C23 108.2(17) . . ?
N14 C22 C21 118.1(14) . . ?
C23 C22 C21 133.7(18) . . ?
N15 C23 C22 106.7(18) . . ?
N15 C23 H11 126.7 . . ?
C22 C23 H11 126.7 . . ?
N14 C24 N15 115(2) . . ?
N14 C24 H12 122.7 . . ?
N15 C24 H12 122.7 . . ?
N12 C25 C26 112.0(12) . . ?
N12 C25 H1A 109.2 . . ?
C26 C25 H1A 109.2 . . ?
N12 C25 H1B 109.2 . . ?
C26 C25 H1B 109.2 . . ?
H1A C25 H1B 107.9 . . ?
N16 C26 C25 107.9(13) . . ?
N16 C26 H2A 110.1 . . ?
C25 C26 H2A 110.1 . . ?
N16 C26 H2B 110.1 . . ?
C25 C26 H2B 110.1 . . ?
H2A C26 H2B 108.4 . . ?
N16 C27 C28 119.5(14) . . ?
N16 C27 H3 120.2 . . ?
C28 C27 H3 120.2 . . ?
C29 C28 N17 109.9(14) . . ?
C29 C28 C27 130.9(16) . . ?
N17 C28 C27 119.0(13) . . ?
N18 C29 C28 104.2(14) . . ?
N18 C29 H5 127.9 . . ?
C28 C29 H5 127.9 . . ?
N17 C30 N18 107.7(15) . . ?
N17 C30 H6 126.2 . . ?
N18 C30 H6 126.2 . . ?
N12 C31 C32 113.7(13) . . ?
N12 C31 H13A 108.8 . . ?
C32 C31 H13A 108.8 . . ?
N12 C31 H13B 108.8 . . ?
C32 C31 H13B 108.8 . . ?
H13A C31 H13B 107.7 . . ?
N19 C32 C31 108.7(13) . . ?
N19 C32 H14A 109.9 . . ?
C31 C32 H14A 109.9 . . ?
N19 C32 H14B 109.9 . . ?
C31 C32 H14B 109.9 . . ?
H14A C32 H14B 108.3 . . ?
N19 C33 C34 117.8(14) . . ?
N19 C33 H15 121.1 . . ?
C34 C33 H15 121.1 . . ?
C35 C34 N20 110.2(15) . . ?
C35 C34 C33 132.4(15) . . ?
N20 C34 C33 117.3(13) . . ?
C34 C35 N21 106.4(14) . . ?
C34 C35 H17 126.8 . . ?
N21 C35 H17 126.8 . . ?
N20 C36 N21 113.9(15) . . ?
N20 C36 H18A 123.0 . . ?
N21 C36 H18A 123.0 . . ?
O19 C37 H37A 109.5 . . ?
O19 C37 H37B 109.5 . . ?
H37A C37 H37B 109.5 . . ?
O19 C37 H37C 109.5 . . ?
H37A C37 H37C 109.5 . . ?
H37B C37 H37C 109.5 . . ?
O20 C38 H38A 109.5 . . ?
O20 C38 H38B 109.5 . . ?
H38A C38 H38B 109.5 . . ?
O20 C38 H38C 109.5 . . ?
H38A C38 H38C 109.5 . . ?
H38B C38 H38C 109.5 . . ?
O2 Eu1 O1 52.1(3) . . ?
O2 Eu1 N8 143.7(4) . . ?
O1 Eu1 N8 148.0(4) . . ?
O2 Eu1 N2 76.8(4) . . ?
O1 Eu1 N2 121.0(4) . . ?
N8 Eu1 N2 90.6(4) . . ?
O2 Eu1 N5 82.9(4) . . ?
O1 Eu1 N5 76.6(4) . . ?
N8 Eu1 N5 79.1(4) . . ?
N2 Eu1 N5 129.1(5) . . ?
O2 Eu1 N9 144.5(4) . . ?
O1 Eu1 N9 120.0(4) . . ?
N8 Eu1 N9 64.4(4) . . ?
N2 Eu1 N9 83.8(4) . . ?
N5 Eu1 N9 131.7(4) . . ?
O2 Eu1 N3 72.7(4) . . ?
O1 Eu1 N3 73.0(4) . . ?
N8 Eu1 N3 131.9(4) . . ?
N2 Eu1 N3 64.4(5) . . ?
N5 Eu1 N3 148.7(4) . . ?
N9 Eu1 N3 72.1(4) . . ?
O2 Eu1 N6 119.8(4) . . ?
O1 Eu1 N6 71.0(4) . . ?
N8 Eu1 N6 80.0(4) . . ?
N2 Eu1 N6 161.7(4) . . ?
N5 Eu1 N6 64.8(4) . . ?
N9 Eu1 N6 78.0(4) . . ?
N3 Eu1 N6 110.8(4) . . ?
O2 Eu1 N1 78.2(4) . . ?
O1 Eu1 N1 119.8(4) . . ?
N8 Eu1 N1 65.6(4) . . ?
N2 Eu1 N1 66.0(5) . . ?
N5 Eu1 N1 64.3(4) . . ?
N9 Eu1 N1 120.2(4) . . ?
N3 Eu1 N1 126.7(4) . . ?
N6 Eu1 N1 122.4(4) . . ?
O2 Eu1 N11 26.2(3) . . ?
O1 Eu1 N11 26.2(3) . . ?
N8 Eu1 N11 159.6(4) . . ?
N2 Eu1 N11 97.8(4) . . ?
N5 Eu1 N11 81.2(4) . . ?
N9 Eu1 N11 134.8(4) . . ?
N3 Eu1 N11 68.3(4) . . ?
N6 Eu1 N11 96.3(4) . . ?
N1 Eu1 N11 100.9(4) . . ?
O4 Eu2 N13 122.2(4) . . ?
O4 Eu2 O5 51.2(3) . . ?
N13 Eu2 O5 79.6(4) . . ?
O4 Eu2 N19 148.0(4) . . ?
N13 Eu2 N19 89.5(4) . . ?
O5 Eu2 N19 143.4(4) . . ?
O4 Eu2 N14 72.9(4) . . ?
N13 Eu2 N14 65.7(5) . . ?
O5 Eu2 N14 75.0(4) . . ?
N19 Eu2 N14 131.5(4) . . ?
O4 Eu2 N17 71.6(4) . . ?
N13 Eu2 N17 157.8(4) . . ?
O5 Eu2 N17 119.9(4) . . ?
N19 Eu2 N17 80.2(4) . . ?
N14 Eu2 N17 107.0(4) . . ?
O4 Eu2 N16 77.6(4) . . ?
N13 Eu2 N16 130.9(5) . . ?
O5 Eu2 N16 83.8(4) . . ?
N19 Eu2 N16 77.4(4) . . ?
N14 Eu2 N16 150.2(4) . . ?
N17 Eu2 N16 66.0(4) . . ?
O4 Eu2 N20 120.0(4) . . ?
N13 Eu2 N20 82.9(4) . . ?
O5 Eu2 N20 146.2(4) . . ?
N19 Eu2 N20 64.3(4) . . ?
N14 Eu2 N20 71.4(4) . . ?
N17 Eu2 N20 74.9(4) . . ?
N16 Eu2 N20 128.9(4) . . ?
O4 Eu2 N12 118.5(4) . . ?
N13 Eu2 N12 67.9(4) . . ?
O5 Eu2 N12 77.8(4) . . ?
N19 Eu2 N12 65.8(4) . . ?
N14 Eu2 N12 129.4(4) . . ?
N17 Eu2 N12 123.5(4) . . ?
N16 Eu2 N12 63.5(4) . . ?
N20 Eu2 N12 121.5(4) . . ?
O4 Eu2 N22 25.6(3) . . ?
N13 Eu2 N22 99.9(4) . . ?
O5 Eu2 N22 25.8(3) . . ?
N19 Eu2 N22 158.7(4) . . ?
N14 Eu2 N22 69.6(4) . . ?
N17 Eu2 N22 96.5(4) . . ?
N16 Eu2 N22 82.1(4) . . ?
N20 Eu2 N22 135.4(4) . . ?
N12 Eu2 N22 100.0(4) . . ?
C7 N1 C1 109.9(12) . . ?
C7 N1 C13 111.7(13) . . ?
C1 N1 C13 107.6(12) . . ?
C7 N1 Eu1 105.5(9) . . ?
C1 N1 Eu1 110.3(10) . . ?
C13 N1 Eu1 111.7(9) . . ?
C3 N2 C2 120.7(15) . . ?
C3 N2 Eu1 119.8(12) . . ?
C2 N2 Eu1 118.6(11) . . ?
C6 N3 C4 104.2(14) . . ?
C6 N3 Eu1 137.7(11) . . ?
C4 N3 Eu1 117.9(11) . . ?
C5 N4 C6 105.2(15) . . ?
C5 N4 H15A 127.4 . . ?
C6 N4 H15A 127.4 . . ?
C9 N5 C8 114.5(12) . . ?
C9 N5 Eu1 122.6(10) . . ?
C8 N5 Eu1 122.7(9) . . ?
C12 N6 C10 106.9(14) . . ?
C12 N6 Eu1 137.7(12) . . ?
C10 N6 Eu1 114.6(10) . . ?
C12 N7 C11 107.8(15) . . ?
C12 N7 H18 126.1 . . ?
C11 N7 H18 126.1 . . ?
C15 N8 C14 121.0(14) . . ?
C15 N8 Eu1 121.7(11) . . ?
C14 N8 Eu1 117.2(9) . . ?
C18 N9 C16 105.4(12) . . ?
C18 N9 Eu1 137.1(10) . . ?
C16 N9 Eu1 117.4(10) . . ?
C18 N10 C17 107.6(14) . . ?
C18 N10 H39 126.2 . . ?
C17 N10 H39 126.2 . . ?
O3 N11 O1 120.7(13) . . ?
O3 N11 O2 121.5(13) . . ?
O1 N11 O2 117.7(12) . . ?
O3 N11 Eu1 174.0(12) . . ?
O1 N11 Eu1 59.8(7) . . ?
O2 N11 Eu1 58.8(7) . . ?
C25 N12 C19 110.1(12) . . ?
C25 N12 C31 112.0(13) . . ?
C19 N12 C31 107.3(12) . . ?
C25 N12 Eu2 106.2(9) . . ?
C19 N12 Eu2 108.0(9) . . ?
C31 N12 Eu2 113.3(9) . . ?
C21 N13 C20 121.8(14) . . ?
C21 N13 Eu2 121.1(12) . . ?
C20 N13 Eu2 116.9(10) . . ?
C24 N14 C22 103.2(14) . . ?
C24 N14 Eu2 140.0(13) . . ?
C22 N14 Eu2 116.2(10) . . ?
C23 N15 C24 107.3(18) . . ?
C23 N15 H7 126.4 . . ?
C24 N15 H7 126.4 . . ?
C27 N16 C26 118.3(13) . . ?
C27 N16 Eu2 119.2(11) . . ?
C26 N16 Eu2 122.3(9) . . ?
C30 N17 C28 107.0(13) . . ?
C30 N17 Eu2 137.3(11) . . ?
C28 N17 Eu2 115.3(9) . . ?
C30 N18 C29 111.2(14) . . ?
C30 N18 H4 124.4 . . ?
C29 N18 H4 124.4 . . ?
C33 N19 C32 120.0(13) . . ?
C33 N19 Eu2 122.6(11) . . ?
C32 N19 Eu2 117.4(9) . . ?
C36 N20 C34 103.3(12) . . ?
C36 N20 Eu2 138.8(10) . . ?
C34 N20 Eu2 117.9(10) . . ?
C36 N21 C35 106.2(14) . . ?
C36 N21 H10 126.9 . . ?
C35 N21 H10 126.9 . . ?
O6 N22 O4 123.1(13) . . ?
O6 N22 O5 120.9(13) . . ?
O4 N22 O5 116.0(12) . . ?
O6 N22 Eu2 173.2(13) . . ?
O4 N22 Eu2 57.8(7) . . ?
O5 N22 Eu2 59.0(7) . . ?
O7 N23 O9 122.1(18) . . ?
O7 N23 O8 118.0(16) . . ?
O9 N23 O8 119.9(17) . . ?
O10 N24 O11 116(2) . . ?
O10 N24 O12 122(2) . . ?
O11 N24 O12 118(2) . . ?
O13 N25 O14 121.6(16) . . ?
O13 N25 O15 120(2) . . ?
O14 N25 O15 118.1(19) . . ?
O16 N26 O17 122.0(16) . . ?
O16 N26 O18 120.3(18) . . ?
O17 N26 O18 117.7(19) . . ?
N11 O1 Eu1 94.1(8) . . ?
N11 O2 Eu1 95.0(8) . . ?
N22 O4 Eu2 96.6(8) . . ?
N22 O5 Eu2 95.3(8) . . ?
C37 O19 H19 109.5 . . ?
C38 O20 H20 109.5 . . ?

loop_
_geom_bond_atom_site_label_1
_geom_bond_atom_site_label_2
_geom_bond_distance
_geom_bond_site_symmetry_2
_geom_bond_publ_flag
C1 N1 1.48(2) . ?
C1 C2 1.54(2) . ?
C1 H19A 0.9900 . ?
C1 H19B 0.9900 . ?
C2 N2 1.47(2) . ?
C2 H20A 0.9900 . ?
C2 H20B 0.9900 . ?
C3 N2 1.30(2) . ?
C3 C4 1.44(2) . ?
C3 H21 0.9500 . ?
C4 C5 1.33(2) . ?
C4 N3 1.33(2) . ?
C5 N4 1.33(2) . ?
C5 H23 0.9500 . ?
C6 N3 1.33(2) . ?
C6 N4 1.38(2) . ?
C6 H24 0.9500 . ?
C7 N1 1.47(2) . ?
C7 C8 1.50(2) . ?
C7 H25A 0.9900 . ?
C7 H25B 0.9900 . ?
C8 N5 1.52(2) . ?
C8 H26A 0.9900 . ?
C8 H26B 0.9900 . ?
C9 N5 1.269(19) . ?
C9 C10 1.49(2) . ?
C9 H27 0.9500 . ?
C10 C11 1.33(2) . ?
C10 N6 1.34(2) . ?
C11 N7 1.38(2) . ?
C11 H29 0.9500 . ?
C12 N6 1.306(19) . ?
C12 N7 1.36(2) . ?
C12 H30 0.9500 . ?
C13 N1 1.52(2) . ?
C13 C14 1.52(2) . ?
C13 H31A 0.9900 . ?
C13 H31B 0.9900 . ?
C14 N8 1.45(2) . ?
C14 H32A 0.9900 . ?
C14 H32B 0.9900 . ?
C15 N8 1.263(19) . ?
C15 C16 1.43(2) . ?
C15 H33 0.9500 . ?
C16 C17 1.35(2) . ?
C16 N9 1.39(2) . ?
C17 N10 1.37(2) . ?
C17 H35 0.9500 . ?
C18 N9 1.325(19) . ?
C18 N10 1.330(19) . ?
C18 H36 0.9500 . ?
C19 N12 1.48(2) . ?
C19 C20 1.50(2) . ?
C19 H7A 0.9900 . ?
C19 H7B 0.9900 . ?
C20 N13 1.47(2) . ?
C20 H8A 0.9900 . ?
C20 H8B 0.9900 . ?
C21 N13 1.28(2) . ?
C21 C22 1.44(2) . ?
C21 H9 0.9500 . ?
C22 N14 1.39(2) . ?
C22 C23 1.39(2) . ?
C23 N15 1.32(3) . ?
C23 H11 0.9500 . ?
C24 N14 1.30(2) . ?
C24 N15 1.32(2) . ?
C24 H12 0.9500 . ?
C25 N12 1.46(2) . ?
C25 C26 1.50(2) . ?
C25 H1A 0.9900 . ?
C25 H1B 0.9900 . ?
C26 N16 1.49(2) . ?
C26 H2A 0.9900 . ?
C26 H2B 0.9900 . ?
C27 N16 1.272(19) . ?
C27 C28 1.44(2) . ?
C27 H3 0.9500 . ?
C28 C29 1.35(2) . ?
C28 N17 1.38(2) . ?
C29 N18 1.35(2) . ?
C29 H5 0.9500 . ?
C30 N17 1.321(19) . ?
C30 N18 1.35(2) . ?
C30 H6 0.9500 . ?
C31 N12 1.50(2) . ?
C31 C32 1.51(2) . ?
C31 H13A 0.9900 . ?
C31 H13B 0.9900 . ?
C32 N19 1.45(2) . ?
C32 H14A 0.9900 . ?
C32 H14B 0.9900 . ?
C33 N19 1.289(19) . ?
C33 C34 1.44(2) . ?
C33 H15 0.9500 . ?
C34 C35 1.35(2) . ?
C34 N20 1.384(19) . ?
C35 N21 1.37(2) . ?
C35 H17 0.9500 . ?
C36 N20 1.32(2) . ?
C36 N21 1.32(2) . ?
C36 H18A 0.9500 . ?
C37 O19 1.49(3) . ?
C37 H37A 0.9800 . ?
C37 H37B 0.9800 . ?
C37 H37C 0.9800 . ?
C38 O20 1.41(3) . ?
C38 H38A 0.9800 . ?
C38 H38B 0.9800 . ?
C38 H38C 0.9800 . ?
Eu1 O2 2.457(10) . ?
Eu1 O1 2.480(10) . ?
Eu1 N8 2.496(13) . ?
Eu1 N2 2.507(15) . ?
Eu1 N5 2.510(9) . ?
Eu1 N9 2.533(12) . ?
Eu1 N3 2.556(13) . ?
Eu1 N6 2.575(12) . ?
Eu1 N1 2.712(12) . ?
Eu1 N11 2.863(13) . ?
Eu2 O4 2.470(10) . ?
Eu2 N13 2.486(13) . ?
Eu2 O5 2.495(10) . ?
Eu2 N19 2.498(12) . ?
Eu2 N14 2.503(13) . ?
Eu2 N17 2.515(12) . ?
Eu2 N16 2.517(12) . ?
Eu2 N20 2.533(13) . ?
Eu2 N12 2.659(12) . ?
Eu2 N22 2.899(13) . ?
N4 H15A 0.8800 . ?
N7 H18 0.8800 . ?
N10 H39 0.8800 . ?
N11 O3 1.205(17) . ?
N11 O1 1.266(15) . ?
N11 O2 1.269(16) . ?
N15 H7 0.8800 . ?
N18 H4 0.8800 . ?
N21 H10 0.8800 . ?
N22 O6 1.197(17) . ?
N22 O4 1.263(15) . ?
N22 O5 1.265(16) . ?
N23 O7 1.199(19) . ?
N23 O9 1.233(18) . ?
N23 O8 1.233(19) . ?
N24 O10 1.18(2) . ?
N24 O11 1.24(2) . ?
N24 O12 1.27(2) . ?
N25 O13 1.20(2) . ?
N25 O14 1.24(2) . ?
N25 O15 1.269(19) . ?
N26 O16 1.23(2) . ?
N26 O17 1.24(2) . ?
N26 O18 1.259(19) . ?
O19 H19 0.8400 . ?
O20 H20 0.8400 . ?
